data_7705437
loop_
_publ_author_name
'Zhang, Chengcheng'
'Ma, Xiufang'
'Cen, Peipei'
'Jin, Xiaoyong'
'Yang, Jinhui'
'Zhang, Yi-Quan'
'Ferrando-Soria, Jes\'us'
'Pardo, Emilio'
'Liu, Xiangyu'

_publ_section_title
;
 A series of lanthanide(III) metal-organic frameworks derived from a
 pyridyl-dicarboxylate ligand: single-molecule magnet behaviour and
 luminescence properties.
;
_journal_issue 40
_journal_name_full 'Dalton transactions (Cambridge, England : 2003)'
_journal_page_first 14123
_journal_page_last 14132
_journal_paper_doi 10.1039/d0dt02736g
_journal_volume 49
_journal_year 2020
_chemical_formula_moiety '0.5(C130 H78 Eu6 N10 O42), 1.25(H4 O2)'
_chemical_formula_sum 'C65 H44 Eu3 N5 O23.5'
_chemical_formula_weight 1726.93
_space_group_crystal_system monoclinic
_space_group_IT_number 11
_space_group_name_Hall '-P 2yb'
_space_group_name_H-M_alt 'P 1 21/m 1'
_atom_sites_solution_hydrogens mixed
_atom_sites_solution_primary dual
_audit_creation_date 2020-06-16
_audit_creation_method
;
Olex2 1.2
(compiled 2018.05.29 svn.r3508 for OlexSys, GUI svn.r5506)
;
_audit_update_record
;
2020-07-29 deposited with the CCDC.	2020-09-15 downloaded from the CCDC.
;
_cell_angle_alpha 90
_cell_angle_beta 102.121(6)
_cell_angle_gamma 90
_cell_formula_units_Z 2
_cell_length_a 11.520(2)
_cell_length_b 27.700(5)
_cell_length_c 11.600(2)
_cell_measurement_reflns_used 9031
_cell_measurement_temperature 298.0
_cell_measurement_theta_max 27.50
_cell_measurement_theta_min 2.27
_cell_volume 3619.1(11)
_computing_molecular_graphics 'Olex2 (Dolomanov et al., 2009)'
_computing_publication_material 'Olex2 (Dolomanov et al., 2009)'
_computing_structure_refinement 'ShelXL (Sheldrick, 2015)'
_computing_structure_solution 'ShelXT (Sheldrick, 2015)'
_diffrn_ambient_temperature 298.0
_diffrn_measured_fraction_theta_full 0.999
_diffrn_measured_fraction_theta_max 0.998
_diffrn_measurement_device_type 'Bruker APEX-II CCD'
_diffrn_measurement_method '\f and \w scans'
_diffrn_radiation_type MoK\a
_diffrn_radiation_wavelength 0.71073
_diffrn_reflns_av_R_equivalents 0.0386
_diffrn_reflns_av_unetI/netI 0.0199
_diffrn_reflns_Laue_measured_fraction_full 0.999
_diffrn_reflns_Laue_measured_fraction_max 0.998
_diffrn_reflns_limit_h_max 14
_diffrn_reflns_limit_h_min -14
_diffrn_reflns_limit_k_max 35
_diffrn_reflns_limit_k_min -35
_diffrn_reflns_limit_l_max 15
_diffrn_reflns_limit_l_min -15
_diffrn_reflns_number 78404
_diffrn_reflns_point_group_measured_fraction_full 0.999
_diffrn_reflns_point_group_measured_fraction_max 0.998
_diffrn_reflns_theta_full 25.242
_diffrn_reflns_theta_max 27.507
_diffrn_reflns_theta_min 2.265
_diffrn_standards_number 0
_exptl_absorpt_coefficient_mu 2.643
_exptl_absorpt_correction_type none
_exptl_crystal_colour colourless
_exptl_crystal_colour_primary colourless
_exptl_crystal_density_diffrn 1.585
_exptl_crystal_description block
_exptl_crystal_F_000 1692
_exptl_crystal_size_max 0.12
_exptl_crystal_size_mid 0.11
_exptl_crystal_size_min 0.1
_refine_diff_density_max 1.407
_refine_diff_density_min -1.484
_refine_diff_density_rms 0.108
_refine_ls_extinction_method none
_refine_ls_goodness_of_fit_ref 1.137
_refine_ls_hydrogen_treatment constr
_refine_ls_matrix_type full
_refine_ls_number_parameters 696
_refine_ls_number_reflns 8452
_refine_ls_number_restraints 829
_refine_ls_restrained_S_all 1.116
_refine_ls_R_factor_all 0.0316
_refine_ls_R_factor_gt 0.0292
_refine_ls_shift/su_max 0.001
_refine_ls_shift/su_mean 0.000
_refine_ls_structure_factor_coef Fsqd
_refine_ls_weighting_details 'w=1/[\s^2^(Fo^2^)+(0.0322P)^2^+9.8181P] where P=(Fo^2^+2Fc^2^)/3'
_refine_ls_weighting_scheme calc
_refine_ls_wR_factor_gt 0.0757
_refine_ls_wR_factor_ref 0.0769
_reflns_Friedel_coverage 0.000
_reflns_number_gt 7966
_reflns_number_total 8452
_reflns_threshold_expression 'I > 2\s(I)'
_cod_data_source_file d0dt02736g16.cif
_cod_data_source_block an1eu_sq
_cod_depositor_comments 'Adding full bibliography for 7705434--7705437.cif.'
_cod_original_cell_volume 3619.2(12)
_cod_original_formula_sum 'C65 H44 Eu3 N5 O23.50'
_cod_database_code 7705437
_shelx_shelxl_version_number 2018/3
_shelx_space_group_comment
;
The symmetry employed for this shelxl refinement is uniquely defined
by the following loop, which should always be used as a source of
symmetry information in preference to the above space-group names.
They are only intended as comments.
;
_shelx_estimated_absorpt_t_max 0.778
_shelx_estimated_absorpt_t_min 0.742
_olex2_refinement_description
;
1. Fixed Uiso
 At 1.2 times of:
  All C(H) groups, All C(H,H) groups, All N(H) groups
 At 1.5 times of:
  All O(H) groups, All O(H,H) groups
2. Restrained distances
 O9A-C27 \\sim O9-C27
 with sigma of 0.02
3. Uiso/Uaniso restraints and constraints
C34A \\sim C35A \\sim C36A \\sim N3A \\sim C37A \\sim C38A \\sim C34 \\sim C38
\\sim C37 \\sim N3 \\sim C36 \\sim C35 \\sim C8 \\sim C9 \\sim C10 \\sim N1
\\sim C11 \\sim C12: within 3.8A with sigma of 0.01 and sigma for terminal
atoms of 0.02
Uanis(O9) \\sim Ueq, Uanis(O14) \\sim Ueq: with sigma of 0.01 and sigma for
terminal atoms of 0.02
Uanis(O2) \\sim Ueq: with sigma of 0.01 and sigma for terminal atoms of 0.02
4. Rigid body (RIGU) restrains
 N3, C28, C29, C30, C31, C32, C33, C34, C35, C36, C37, C38
 with sigma for 1-2 distances of 0.001 and sigma for 1-3 distances of 0.002
 N3A, C28, C29A, C30A, C31, C32A, C33A, C34A, C35A, C36A, C37A, C38A
 with sigma for 1-2 distances of 0.001 and sigma for 1-3 distances of 0.002
 N1, C2, C3, C4, C5, C6, C7, C8, C9, C10, C11, C12
 with sigma for 1-2 distances of 0.001 and sigma for 1-3 distances of 0.002
 O5, O4A, C14A, C15A, C20A, C19A, C18A, C26A, O6A, O7A, C17, C16
 with sigma for 1-2 distances of 0.001 and sigma for 1-3 distances of 0.002
 O5, C14, O4, C15, C20, C19, C18, C26, O6, O7, C17, C16
 with sigma for 1-2 distances of 0.001 and sigma for 1-3 distances of 0.002
5. Others
 Sof(N3A)=Sof(H3A)=Sof(C29A)=Sof(H29A)=Sof(C30A)=Sof(C32A)=Sof(H32A)=Sof(C33A)=
 Sof(H33A)=Sof(C34A)=Sof(C35A)=Sof(H35A)=Sof(C36A)=Sof(H36A)=Sof(C37A)=
 Sof(H37A)=Sof(C38A)=Sof(H38A)=Sof(O9A)=1-FVAR(1)
 Sof(O9)=Sof(N3)=Sof(H3)=Sof(C29)=Sof(H29)=Sof(C30)=Sof(C32)=Sof(H32)=Sof(C33)=
 Sof(H33)=Sof(C34)=Sof(C35)=Sof(H35)=Sof(C36)=Sof(H36)=Sof(C37)=Sof(H37)=
 Sof(C38)=Sof(H38)=FVAR(1)
 Sof(H16A)=Sof(O4A)=Sof(O6A)=Sof(O7A)=Sof(C14A)=Sof(C15A)=Sof(C18A)=Sof(C19A)=
 Sof(H19A)=Sof(C20A)=Sof(H20A)=Sof(C26A)=1-FVAR(2)
 Sof(O4)=Sof(O6)=Sof(O7)=Sof(C14)=Sof(C15)=Sof(H16)=Sof(C18)=Sof(C19)=Sof(H19)=
 Sof(C20)=Sof(H20)=Sof(C26)=FVAR(2)
 Fixed Sof: O13(0.25) H13A(0.25) H13B(0.25) N1(0.5) C3(0.5) H3B(0.5) C4(0.5)
 C6(0.5) H6(0.5) C7(0.5) H7(0.5) C8(0.5) C9(0.5) H9(0.5) C10(0.5) H10(0.5)
 C11(0.5) H11(0.5) C12(0.5) H12A(0.5) O14(0.5) H14A(0.5) H14B(0.5) O15(0.25)
 H15A(0.25) H15B(0.25) O16(0.25) H16B(0.25) H16C(0.25)
6.a Riding coordinates:
 O12(H12), O13(H13A,H13B), O14(H14A,H14B), O15(H15A,H15B), O16(H16B,H16C)
6.b Aromatic/amide H refined with riding coordinates:
 N3(H3), N3A(H3A), C3(H3B), C6(H6), C7(H7), C9(H9), C10(H10), C11(H11),
 C12(H12A), C16(H16), C16(H16A), C19(H19), C20(H20), C22(H22), C23(H23),
 C24(H24), C25(H25), C29(H29), C29A(H29A), C32(H32), C32A(H32A), C33(H33),
 C33A(H33A), C35(H35), C35A(H35A), C36(H36), C36A(H36A), C37(H37), C37A(H37A),
 C38(H38), C38A(H38A), C19A(H19A), C20A(H20A)
;
_platon_squeeze_void_probe_radius 1.20
_olex2_submission_special_instructions 'No special instructions were received'

loop_
_space_group_symop_operation_xyz
'x, y, z'
'-x, y+1/2, -z'
'-x, -y, -z'
'x, -y-1/2, z'

loop_
_atom_site_label
_atom_site_type_symbol
_atom_site_fract_x
_atom_site_fract_y
_atom_site_fract_z
_atom_site_U_iso_or_equiv
_atom_site_adp_type
_atom_site_occupancy
_atom_site_site_symmetry_order
_atom_site_calc_flag
_atom_site_refinement_flags_posn
_atom_site_refinement_flags_adp
_atom_site_refinement_flags_occupancy
_atom_site_disorder_assembly
_atom_site_disorder_group
Eu1 Eu 0.22783(2) 0.250000 0.17536(2) 0.01507(6) Uani 1 2 d S T P . .
Eu2 Eu 0.40899(2) 0.37424(2) 0.12515(2) 0.01608(5) Uani 1 1 d . . . . .
O1 O 0.0198(3) 0.250000 0.0748(4) 0.0418(11) Uani 1 2 d S T P A .
O2 O 0.0585(4) 0.250000 0.2634(4) 0.0687(17) Uani 1 2 d S TU P A .
O3 O -0.5692(2) 0.21081(9) 0.1663(2) 0.0245(5) Uani 1 1 d . . . . .
O4 O 0.273(2) 0.3048(7) 0.334(3) 0.025(3) Uani 0.44(3) 1 d . U . A 1
O5 O 0.3867(2) 0.36845(9) 0.3219(2) 0.0286(6) Uani 1 1 d . U . . .
O6 O 0.3346(16) 0.3402(5) 0.9302(9) 0.028(3) Uani 0.44(3) 1 d . U . A 1
O7 O 0.362(2) 0.4184(6) 0.9265(16) 0.026(3) Uani 0.44(3) 1 d . U . A 1
O8 O 0.6254(3) 0.37048(14) 0.2276(3) 0.0523(10) Uani 1 1 d . . . . .
O9 O 0.5811(9) 0.3657(4) 0.0314(9) 0.047(3) Uani 0.477(4) 1 d D U . B 1
O10 O 1.2031(2) 0.33410(9) 0.1062(2) 0.0274(5) Uani 1 1 d . . . . .
O11 O 1.2121(2) 0.41299(10) 0.1148(3) 0.0342(6) Uani 1 1 d . . . . .
O12 O 0.2436(3) 0.250000 -0.0328(3) 0.0260(7) Uani 1 2 d S T P A .
H12 H 0.284497 0.275980 -0.040966 0.039 Uiso 1 1 d R . . . .
O13 O 0.0468(11) 0.250000 0.5048(10) 0.087(4) Uani 0.5 2 d S T P . .
H13A H 0.020969 0.277350 0.521257 0.131 Uiso 0.25 1 d R . . . .
H13B H 0.034229 0.250000 0.430657 0.131 Uiso 0.5 2 d RS T P . .
N1 N -0.3885(9) 0.3013(5) 0.6032(8) 0.072(2) Uani 0.5 1 d . U . A -1
N2 N 0.5397(3) 0.54078(12) 0.8002(3) 0.0316(7) Uani 1 1 d . . . . .
N3 N 1.0113(10) 0.3210(5) -0.3301(9) 0.0710(17) Uani 0.477(4) 1 d . U . B -1
H3 H 1.018918 0.315048 -0.400960 0.085 Uiso 0.477(4) 1 calc R . . B -1
N3A N 1.0020(9) 0.4691(4) -0.2838(8) 0.0710(16) Uani 0.523(4) 1 d . U . B -2
H3A H 1.016806 0.483396 -0.344992 0.085 Uiso 0.523(4) 1 calc R . . B -2
C1 C -0.0144(4) 0.250000 0.1684(5) 0.0278(11) Uani 1 2 d S T P . .
C2 C -0.1447(4) 0.250000 0.1677(5) 0.0295(10) Uani 1 2 d S TU P A .
C3 C -0.1820(6) 0.2673(3) 0.2689(7) 0.0321(15) Uani 0.5 1 d . U . A -1
H3B H -0.126154 0.278968 0.332586 0.039 Uiso 0.5 1 calc R . . A -1
C4 C -0.3017(6) 0.2669(3) 0.2740(7) 0.0285(14) Uani 0.5 1 d . U . A -1
C5 C -0.3838(4) 0.250000 0.1731(4) 0.0220(9) Uani 1 2 d S TU P . .
C6 C -0.3471(6) 0.2373(2) 0.0732(6) 0.0254(16) Uani 0.5 1 d . U . A -1
H6 H -0.402453 0.227932 0.006561 0.030 Uiso 0.5 1 calc R . . A -1
C7 C -0.2268(6) 0.2383(3) 0.0705(7) 0.030(2) Uani 0.5 1 d . U . A -1
H7 H -0.202804 0.230752 0.000955 0.036 Uiso 0.5 1 calc R . . A -1
C8 C -0.3361(8) 0.2799(5) 0.3869(8) 0.0539(18) Uani 0.5 1 d . U . A -1
C9 C -0.4052(7) 0.2555(11) 0.4373(7) 0.063(2) Uani 0.5 1 d . U . A -1
H9 H -0.443254 0.229010 0.396931 0.076 Uiso 0.5 1 calc R . . A -1
C10 C -0.4280(9) 0.2653(5) 0.5461(8) 0.067(2) Uani 0.5 1 d . U . A -1
H10 H -0.474981 0.243899 0.578060 0.080 Uiso 0.5 1 calc R . . A -1
C11 C -0.3221(11) 0.3322(6) 0.5544(10) 0.068(2) Uani 0.5 1 d . U . A -1
H11 H -0.294319 0.360474 0.594157 0.082 Uiso 0.5 1 calc R . . A -1
C12 C -0.2946(10) 0.3227(5) 0.4466(9) 0.0635(19) Uani 0.5 1 d . U . A -1
H12A H -0.249200 0.344421 0.413630 0.076 Uiso 0.5 1 calc R . . A -1
C13 C -0.5145(4) 0.250000 0.1690(4) 0.0182(9) Uani 1 2 d S T P A .
C14 C 0.3251(19) 0.3417(7) 0.3754(17) 0.014(3) Uani 0.44(3) 1 d . U . A 1
C15 C 0.328(2) 0.3533(6) 0.5038(16) 0.019(3) Uani 0.44(3) 1 d . U . A 1
C16 C 0.3945(3) 0.39191(14) 0.5588(3) 0.0272(7) Uani 1 1 d . U . . .
H16 H 0.436164 0.411211 0.515834 0.033 Uiso 0.44(3) 1 calc R . . A 1
H16A H 0.416889 0.415560 0.510851 0.033 Uiso 0.56(3) 1 calc R . . A 2
C17 C 0.3994(3) 0.40222(14) 0.6778(3) 0.0262(7) Uani 1 1 d . U . . .
C18 C 0.3401(17) 0.3731(5) 0.7441(13) 0.020(3) Uani 0.44(3) 1 d . U . A 1
C19 C 0.2796(14) 0.3328(5) 0.6886(9) 0.024(3) Uani 0.44(3) 1 d . U . A 1
H19 H 0.243002 0.311708 0.732241 0.029 Uiso 0.44(3) 1 calc R . . A 1
C20 C 0.2732(13) 0.3237(5) 0.5702(9) 0.022(2) Uani 0.44(3) 1 d . U . A 1
H20 H 0.230927 0.297033 0.535087 0.027 Uiso 0.44(3) 1 calc R . . A 1
C21 C 0.4513(3) 0.44945(13) 0.7224(3) 0.0257(7) Uani 1 1 d . . . . .
C22 C 0.5365(3) 0.45496(14) 0.8260(3) 0.0296(8) Uani 1 1 d . . . . .
H22 H 0.566090 0.428190 0.871123 0.036 Uiso 1 1 calc R . . . .
C23 C 0.5763(3) 0.50069(15) 0.8610(3) 0.0318(8) Uani 1 1 d . . . . .
H23 H 0.632173 0.503804 0.931239 0.038 Uiso 1 1 calc R . . . .
C24 C 0.4615(4) 0.53501(15) 0.6975(4) 0.0375(9) Uani 1 1 d . . . . .
H24 H 0.437155 0.562170 0.651625 0.045 Uiso 1 1 calc R . . . .
C25 C 0.4155(4) 0.49077(15) 0.6569(3) 0.0376(10) Uani 1 1 d . . . . .
H25 H 0.360653 0.488617 0.585801 0.045 Uiso 1 1 calc R . . . .
C26 C 0.3474(17) 0.3794(6) 0.8756(15) 0.023(3) Uani 0.44(3) 1 d . U . A 1
C27 C 0.6580(4) 0.37570(15) 0.1337(5) 0.0415(11) Uani 1 1 d D . . . .
C28 C 0.7872(4) 0.37856(16) 0.1298(4) 0.0387(9) Uani 1 1 d . U . . .
C29 C 0.8175(7) 0.3608(4) 0.0105(9) 0.0381(17) Uani 0.477(4) 1 d . U . B -1
H29 H 0.757966 0.351355 -0.052610 0.046 Uiso 0.477(4) 1 calc R . . B -1
C29A C 0.8227(6) 0.4015(3) 0.0454(7) 0.0323(16) Uani 0.523(4) 1 d . U . B -2
H29A H 0.766331 0.418410 -0.008716 0.039 Uiso 0.523(4) 1 calc R . . B -2
C30 C 0.9361(7) 0.3597(3) 0.0028(8) 0.0346(16) Uani 0.477(4) 1 d . U . B -1
C30A C 0.9393(6) 0.4021(3) 0.0312(7) 0.0299(14) Uani 0.523(4) 1 d . U . B -2
C31 C 1.0242(3) 0.37738(14) 0.1123(4) 0.0298(7) Uani 1 1 d . U . . .
C32 C 0.9866(8) 0.3890(4) 0.2029(9) 0.0377(19) Uani 0.477(4) 1 d . U . B -1
H32 H 1.041714 0.397879 0.270265 0.045 Uiso 0.477(4) 1 calc R . . B -1
C32A C 0.9943(7) 0.3622(3) 0.2208(7) 0.0293(15) Uani 0.523(4) 1 d . U . B -2
H32A H 1.053496 0.351401 0.282805 0.035 Uiso 0.523(4) 1 calc R . . B -2
C33 C 0.8653(8) 0.3894(4) 0.2074(10) 0.042(2) Uani 0.477(4) 1 d . U . B -1
H33 H 0.845729 0.398946 0.277748 0.050 Uiso 0.477(4) 1 calc R . . B -1
C33A C 0.8776(7) 0.3636(3) 0.2331(7) 0.0304(15) Uani 0.523(4) 1 d . U . B -2
H33A H 0.856878 0.355493 0.303968 0.036 Uiso 0.523(4) 1 calc R . . B -2
C34 C 0.9684(10) 0.3448(5) -0.1093(9) 0.0556(15) Uani 0.477(4) 1 d . U . B -1
C34A C 0.9658(9) 0.4253(4) -0.0770(8) 0.0528(14) Uani 0.523(4) 1 d . U . B -2
C35 C 0.9219(11) 0.3038(5) -0.1659(10) 0.0625(17) Uani 0.477(4) 1 d . U . B -1
H35 H 0.873487 0.283808 -0.132064 0.075 Uiso 0.477(4) 1 calc R . . B -1
C35A C 0.9126(9) 0.4725(4) -0.1113(9) 0.0604(16) Uani 0.523(4) 1 d . U . B -2
H35A H 0.870975 0.489793 -0.064511 0.073 Uiso 0.523(4) 1 calc R . . B -2
C36 C 0.9475(12) 0.2922(6) -0.2744(11) 0.0704(18) Uani 0.477(4) 1 d . U . B -1
H36 H 0.919054 0.263214 -0.309789 0.085 Uiso 0.477(4) 1 calc R . . B -1
C36A C 0.9290(10) 0.4890(5) -0.2175(10) 0.0656(18) Uani 0.523(4) 1 d . U . B -2
H36A H 0.886546 0.516393 -0.247725 0.079 Uiso 0.523(4) 1 calc R . . B -2
C37 C 1.0626(11) 0.3594(6) -0.2701(10) 0.0659(16) Uani 0.477(4) 1 d . U . B -1
H37 H 1.114694 0.378106 -0.302448 0.079 Uiso 0.477(4) 1 calc R . . B -1
C37A C 1.0502(10) 0.4251(5) -0.2471(10) 0.0664(16) Uani 0.523(4) 1 d . U . B -2
H37A H 1.094870 0.409399 -0.293884 0.080 Uiso 0.523(4) 1 calc R . . B -2
C38 C 1.0405(12) 0.3718(6) -0.1625(11) 0.0618(15) Uani 0.477(4) 1 d . U . B -1
H38 H 1.075765 0.399436 -0.124978 0.074 Uiso 0.477(4) 1 calc R . . B -1
C38A C 1.0362(10) 0.4029(5) -0.1451(9) 0.0612(15) Uani 0.523(4) 1 d . U . B -2
H38A H 1.072949 0.373536 -0.122008 0.073 Uiso 0.523(4) 1 calc R . . B -2
C39 C 1.1538(3) 0.37484(13) 0.1099(3) 0.0241(7) Uani 1 1 d . . . . .
O14 O 0.5936(12) 0.2952(5) -0.1780(9) 0.132(5) Uani 0.5 1 d . U . . .
H14A H 0.585195 0.313213 -0.238645 0.198 Uiso 0.5 1 d R . . . .
H14B H 0.595685 0.314773 -0.121075 0.198 Uiso 0.5 1 d R . . . .
O4A O 0.2990(19) 0.2979(6) 0.345(2) 0.028(3) Uani 0.56(3) 1 d . U . A 2
O6A O 0.3817(14) 0.3296(4) 0.9391(8) 0.033(2) Uani 0.56(3) 1 d . U . A 2
O7A O 0.3453(15) 0.4075(5) 0.9222(12) 0.0238(19) Uani 0.56(3) 1 d . U . A 2
C14A C 0.3502(15) 0.3365(6) 0.3823(14) 0.017(3) Uani 0.56(3) 1 d . U . A 2
C15A C 0.3566(16) 0.3469(6) 0.5099(13) 0.024(3) Uani 0.56(3) 1 d . U . A 2
C18A C 0.3680(15) 0.3633(5) 0.7490(10) 0.024(3) Uani 0.56(3) 1 d . U . A 2
C19A C 0.3280(18) 0.3193(5) 0.6958(8) 0.037(3) Uani 0.56(3) 1 d . U . A 2
H19A H 0.307302 0.294763 0.742483 0.044 Uiso 0.56(3) 1 calc R . . A 2
C20A C 0.3183(18) 0.3109(5) 0.5786(8) 0.038(3) Uani 0.56(3) 1 d . U . A 2
H20A H 0.286941 0.282051 0.544783 0.046 Uiso 0.56(3) 1 calc R . . A 2
C26A C 0.3623(15) 0.3680(5) 0.8763(11) 0.022(2) Uani 0.56(3) 1 d . U . A 2
O9A O 0.5834(7) 0.3891(3) 0.0500(8) 0.046(2) Uani 0.523(4) 1 d D . . B 2
O15 O 0.215(2) 0.4923(7) 0.843(2) 0.106(8) Uani 0.25 1 d . . . . .
H15A H 0.146715 0.482782 0.807067 0.160 Uiso 0.25 1 d R . . . .
H15B H 0.256585 0.466742 0.854047 0.160 Uiso 0.25 1 d R . . . .
O16 O 0.0444(19) 0.1681(11) 0.4521(17) 0.118(9) Uani 0.25 1 d . . . . .
H16B H -0.014286 0.170289 0.394032 0.177 Uiso 0.25 1 d R . . . .
H16C H 0.016474 0.176159 0.511542 0.177 Uiso 0.25 1 d R . . . .

loop_
_atom_site_aniso_label
_atom_site_aniso_U_11
_atom_site_aniso_U_22
_atom_site_aniso_U_33
_atom_site_aniso_U_23
_atom_site_aniso_U_13
_atom_site_aniso_U_12
Eu1 0.01156(10) 0.02136(11) 0.01303(10) 0.000 0.00424(7) 0.000
Eu2 0.01513(8) 0.02066(9) 0.01374(8) -0.00226(6) 0.00599(6) -0.00277(6)
O1 0.0163(18) 0.076(3) 0.034(2) 0.000 0.0070(16) 0.000
O2 0.019(2) 0.151(5) 0.037(2) 0.000 0.0100(18) 0.000
O3 0.0167(11) 0.0256(13) 0.0319(13) -0.0030(10) 0.0073(10) -0.0033(9)
O4 0.034(8) 0.025(4) 0.014(6) -0.002(4) 0.000(5) -0.005(5)
O5 0.0405(15) 0.0329(13) 0.0148(11) -0.0031(9) 0.0114(10) -0.0112(11)
O6 0.048(7) 0.021(4) 0.017(3) -0.001(3) 0.009(4) -0.012(4)
O7 0.038(7) 0.020(4) 0.019(3) -0.002(3) 0.008(3) -0.006(4)
O8 0.0217(14) 0.083(3) 0.055(2) -0.0313(18) 0.0142(14) -0.0097(15)
O9 0.025(3) 0.073(6) 0.049(4) 0.031(5) 0.019(3) 0.021(5)
O10 0.0186(12) 0.0284(13) 0.0348(14) 0.0071(11) 0.0048(10) 0.0038(10)
O11 0.0205(12) 0.0315(14) 0.0526(18) -0.0036(13) 0.0119(12) 0.0003(11)
O12 0.0305(19) 0.0277(18) 0.0210(17) 0.000 0.0079(14) 0.000
O13 0.067(8) 0.158(14) 0.038(6) 0.000 0.011(6) 0.000
N1 0.058(4) 0.114(5) 0.045(3) -0.008(3) 0.014(3) 0.002(3)
N2 0.0411(19) 0.0253(16) 0.0283(16) -0.0064(13) 0.0073(14) -0.0073(14)
N3 0.063(3) 0.103(4) 0.052(3) -0.001(3) 0.024(3) 0.001(3)
N3A 0.064(3) 0.098(4) 0.053(3) 0.018(3) 0.019(3) 0.009(3)
C1 0.014(2) 0.031(3) 0.040(3) 0.000 0.010(2) 0.000
C2 0.017(2) 0.034(3) 0.039(2) 0.000 0.0078(16) 0.000
C3 0.016(2) 0.043(4) 0.036(3) -0.003(2) 0.003(2) 0.000(2)
C4 0.015(2) 0.040(4) 0.029(2) 0.001(2) 0.0031(17) -0.0002(19)
C5 0.0121(18) 0.024(2) 0.030(2) 0.000 0.0067(15) 0.000
C6 0.016(2) 0.029(4) 0.033(2) -0.004(2) 0.0083(19) -0.0006(19)
C7 0.016(2) 0.042(6) 0.036(3) -0.004(3) 0.0110(17) 0.000(2)
C8 0.034(3) 0.097(5) 0.031(3) -0.006(3) 0.009(2) 0.007(3)
C9 0.048(3) 0.108(6) 0.038(3) -0.003(3) 0.017(2) 0.003(4)
C10 0.056(4) 0.111(5) 0.039(3) -0.004(3) 0.020(3) -0.001(3)
C11 0.059(4) 0.106(5) 0.042(3) -0.011(3) 0.016(3) 0.005(4)
C12 0.053(4) 0.100(5) 0.038(3) -0.011(3) 0.012(3) 0.004(3)
C13 0.016(2) 0.025(2) 0.014(2) 0.000 0.0044(16) 0.000
C14 0.013(6) 0.018(4) 0.010(3) 0.001(2) 0.001(4) 0.006(4)
C15 0.020(7) 0.026(4) 0.012(3) -0.002(3) 0.006(3) -0.005(5)
C16 0.0365(19) 0.0312(17) 0.0154(13) -0.0019(11) 0.0087(13) -0.0144(15)
C17 0.0338(18) 0.0303(17) 0.0150(13) -0.0027(11) 0.0066(12) -0.0124(14)
C18 0.023(6) 0.022(4) 0.016(3) -0.002(2) 0.006(3) -0.003(4)
C19 0.033(6) 0.026(4) 0.016(3) -0.005(3) 0.014(3) -0.010(4)
C20 0.030(6) 0.024(5) 0.016(3) -0.005(3) 0.012(3) -0.009(4)
C21 0.0337(19) 0.0275(18) 0.0175(15) -0.0038(13) 0.0091(14) -0.0090(15)
C22 0.033(2) 0.0279(18) 0.0261(18) -0.0004(15) 0.0030(15) -0.0033(15)
C23 0.0319(19) 0.033(2) 0.0266(18) -0.0052(16) -0.0015(15) -0.0044(16)
C24 0.053(3) 0.028(2) 0.0270(19) 0.0007(16) -0.0023(18) -0.0054(18)
C25 0.056(3) 0.031(2) 0.0213(17) -0.0013(15) -0.0037(17) -0.0096(18)
C26 0.033(7) 0.019(4) 0.017(3) -0.001(3) 0.009(3) -0.007(4)
C27 0.0213(19) 0.036(2) 0.070(3) 0.022(2) 0.017(2) 0.0031(16)
C28 0.0220(16) 0.043(2) 0.052(2) 0.0186(17) 0.0117(14) 0.0042(15)
C29 0.019(3) 0.050(5) 0.045(3) 0.014(3) 0.006(2) -0.003(3)
C29A 0.017(2) 0.041(4) 0.040(3) 0.010(3) 0.006(2) 0.004(2)
C30 0.021(3) 0.048(4) 0.036(2) 0.013(3) 0.0085(18) 0.000(2)
C30A 0.017(2) 0.039(4) 0.034(3) 0.004(2) 0.0060(18) 0.002(2)
C31 0.0164(14) 0.0344(19) 0.0408(17) 0.0099(14) 0.0108(12) 0.0045(13)
C32 0.021(3) 0.050(5) 0.044(3) -0.004(3) 0.011(2) -0.001(3)
C32A 0.020(2) 0.034(4) 0.035(3) 0.007(3) 0.008(2) 0.003(3)
C33 0.023(2) 0.055(6) 0.052(3) -0.001(4) 0.017(2) 0.006(3)
C33A 0.022(2) 0.036(4) 0.036(3) 0.005(3) 0.0118(18) 0.003(3)
C34 0.044(3) 0.087(3) 0.039(2) 0.004(2) 0.015(2) 0.002(3)
C34A 0.042(3) 0.080(3) 0.039(3) 0.016(2) 0.016(2) 0.001(3)
C35 0.057(4) 0.091(4) 0.044(3) 0.000(3) 0.018(3) -0.004(3)
C35A 0.052(3) 0.082(3) 0.048(3) 0.021(3) 0.012(3) 0.003(3)
C36 0.066(4) 0.102(4) 0.047(3) -0.005(3) 0.020(3) -0.005(3)
C36A 0.062(4) 0.087(4) 0.051(3) 0.023(3) 0.018(3) 0.007(3)
C37 0.057(3) 0.099(4) 0.046(3) 0.005(3) 0.021(3) 0.002(3)
C37A 0.060(3) 0.096(4) 0.048(3) 0.014(3) 0.022(3) 0.009(3)
C38 0.053(3) 0.092(4) 0.045(3) 0.008(3) 0.020(2) 0.000(3)
C38A 0.052(3) 0.092(4) 0.044(3) 0.011(3) 0.020(2) 0.007(3)
C39 0.0158(16) 0.0328(19) 0.0255(17) 0.0062(14) 0.0083(13) 0.0019(13)
O14 0.170(11) 0.164(11) 0.050(5) -0.013(6) -0.001(6) 0.076(9)
O4A 0.038(8) 0.032(4) 0.012(5) -0.001(4) 0.003(5) -0.012(5)
O6A 0.059(6) 0.025(3) 0.017(2) 0.000(2) 0.013(3) -0.003(3)
O7A 0.032(5) 0.023(4) 0.017(3) -0.005(3) 0.006(3) -0.005(4)
C14A 0.011(6) 0.027(3) 0.014(2) 0.0005(18) 0.001(3) 0.001(4)
C15A 0.026(8) 0.030(3) 0.015(2) -0.003(2) 0.005(4) -0.009(4)
C18A 0.032(7) 0.028(3) 0.014(2) -0.003(2) 0.009(3) -0.010(4)
C19A 0.060(8) 0.032(4) 0.022(3) -0.006(3) 0.018(4) -0.023(5)
C20A 0.064(9) 0.032(4) 0.022(3) -0.008(3) 0.017(4) -0.024(5)
C26A 0.031(5) 0.022(4) 0.015(2) -0.004(2) 0.008(2) -0.008(3)
O9A 0.018(3) 0.067(6) 0.057(5) 0.036(5) 0.018(3) 0.017(4)
O15 0.129(18) 0.080(13) 0.121(18) 0.048(13) 0.051(15) 0.071(13)
O16 0.083(14) 0.21(3) 0.052(11) 0.031(14) -0.007(10) 0.001(16)

loop_
_atom_type_symbol
_atom_type_description
_atom_type_scat_dispersion_real
_atom_type_scat_dispersion_imag
_atom_type_scat_source
C C 0.0033 0.0016 'International Tables Vol C Tables 4.2.6.8 and 6.1.1.4'
H H 0.0000 0.0000 'International Tables Vol C Tables 4.2.6.8 and 6.1.1.4'
Eu Eu -0.1578 3.6682 'International Tables Vol C Tables 4.2.6.8 and 6.1.1.4'
N N 0.0061 0.0033 'International Tables Vol C Tables 4.2.6.8 and 6.1.1.4'
O O 0.0106 0.0060 'International Tables Vol C Tables 4.2.6.8 and 6.1.1.4'

loop_
_geom_angle_atom_site_label_1
_geom_angle_atom_site_label_2
_geom_angle_atom_site_label_3
_geom_angle
_geom_angle_site_symmetry_1
_geom_angle_site_symmetry_3
_geom_angle_publ_flag
O1 Eu1 O3 141.59(9) . 4_665 ?
O1 Eu1 O3 141.59(9) . 1_655 ?
O1 Eu1 O10 78.99(6) . 4_465 ?
O1 Eu1 O10 78.99(6) . 1_455 ?
O1 Eu1 O12 78.35(13) . . ?
O1 Eu1 H12 87.83(12) . 4_565 ?
O1 Eu1 H12 87.8 . . ?
O1 Eu1 C13 150.69(13) . 1_655 ?
O2 Eu1 O1 52.69(15) . . ?
O2 Eu1 O3 147.22(9) . 4_665 ?
O2 Eu1 O3 147.22(9) . 1_655 ?
O2 Eu1 O10 95.21(7) . 4_465 ?
O2 Eu1 O10 95.21(7) . 1_455 ?
O2 Eu1 O12 131.04(15) . . ?
O2 Eu1 H12 138.20(13) . 4_565 ?
O2 Eu1 H12 138.2 . . ?
O2 Eu1 C13 156.62(14) . 1_655 ?
O3 Eu1 O3 49.37(11) 4_665 1_655 ?
O3 Eu1 H12 72.1 1_655 . ?
O3 Eu1 H12 58.57(9) 1_655 4_565 ?
O3 Eu1 H12 58.6 4_665 . ?
O3 Eu1 H12 72.07(9) 4_665 4_565 ?
O3 Eu1 C13 24.71(5) 4_665 1_655 ?
O3 Eu1 C13 24.71(5) 1_655 1_655 ?
O4 Eu1 O1 114.0(6) . . ?
O4 Eu1 O1 114.0(6) 4_565 . ?
O4 Eu1 O2 74.4(8) 4_565 . ?
O4 Eu1 O2 74.4(8) . . ?
O4 Eu1 O3 104.4(6) 4_565 4_665 ?
O4 Eu1 O3 104.4(6) . 1_655 ?
O4 Eu1 O3 73.1(8) 4_565 1_655 ?
O4 Eu1 O3 73.1(8) . 4_665 ?
O4 Eu1 O4 80.2(13) 4_565 . ?
O4 Eu1 O10 68.6(7) 4_565 4_465 ?
O4 Eu1 O10 148.8(7) . 4_465 ?
O4 Eu1 O10 148.8(7) 4_565 1_455 ?
O4 Eu1 O10 68.6(7) . 1_455 ?
O4 Eu1 O12 135.7(8) . . ?
O4 Eu1 O12 135.7(8) 4_565 . ?
O4 Eu1 H12 118.4(8) 4_565 4_565 ?
O4 Eu1 H12 143.7(8) . 4_565 ?
O4 Eu1 H12 143.7 4_565 . ?
O4 Eu1 H12 118.4 . . ?
O4 Eu1 C13 87.8(7) 4_565 1_655 ?
O4 Eu1 C13 87.8(7) . 1_655 ?
O4 Eu1 O4A 74.5(4) . 4_565 ?
O4 Eu1 O4A 8.7(9) 4_565 4_565 ?
O10 Eu1 O3 115.19(8) 1_455 1_655 ?
O10 Eu1 O3 68.59(8) 1_455 4_665 ?
O10 Eu1 O3 68.59(8) 4_465 1_655 ?
O10 Eu1 O3 115.19(8) 4_465 4_665 ?
O10 Eu1 O10 142.39(13) 4_465 1_455 ?
O10 Eu1 H12 60.00(7) 4_465 4_565 ?
O10 Eu1 H12 60.0 1_455 . ?
O10 Eu1 H12 89.1 4_465 . ?
O10 Eu1 H12 89.08(7) 1_455 4_565 ?
O10 Eu1 C13 92.26(6) 1_455 1_655 ?
O10 Eu1 C13 92.26(6) 4_465 1_655 ?
O12 Eu1 O3 73.01(10) . 4_665 ?
O12 Eu1 O3 73.01(10) . 1_655 ?
O12 Eu1 O10 72.97(6) . 4_465 ?
O12 Eu1 O10 72.97(6) . 1_455 ?
O12 Eu1 H12 17.5 . . ?
O12 Eu1 H12 17.49(2) . 4_565 ?
O12 Eu1 C13 72.34(12) . 1_655 ?
H12 Eu1 H12 29.6 . 4_565 ?
C13 Eu1 H12 63.90(11) 1_655 4_565 ?
C13 Eu1 H12 63.9 1_655 . ?
O4A Eu1 O1 122.1(6) . . ?
O4A Eu1 O1 122.1(6) 4_565 . ?
O4A Eu1 O2 79.4(6) 4_565 . ?
O4A Eu1 O2 79.4(6) . . ?
O4A Eu1 O12 136.9(6) . . ?
O4A Eu1 O12 136.9(6) 4_565 . ?
O4A Eu1 H12 141.1 4_565 . ?
O4A Eu1 H12 119.5 . . ?
O4A Eu1 O4A 68.0(10) 4_565 . ?
O3 Eu2 O6 78.8(4) 4_665 1_554 ?
O3 Eu2 O7 129.7(4) 4_665 1_554 ?
O3 Eu2 O8 79.34(11) 4_665 . ?
O3 Eu2 O9 86.2(2) 4_665 . ?
O3 Eu2 O10 69.61(8) 4_665 1_455 ?
O3 Eu2 O11 119.19(8) 4_665 1_455 ?
O3 Eu2 N2 146.54(10) 4_665 3_666 ?
O3 Eu2 O6A 70.7(3) 4_665 1_554 ?
O3 Eu2 O7A 123.2(3) 4_665 1_554 ?
O5 Eu2 O3 76.65(9) . 4_665 ?
O5 Eu2 O6 141.7(3) . 1_554 ?
O5 Eu2 O7 149.2(5) . 1_554 ?
O5 Eu2 O8 80.76(11) . . ?
O5 Eu2 O9 133.0(2) . . ?
O5 Eu2 O10 76.62(9) . 1_455 ?
O5 Eu2 O11 78.02(10) . 1_455 ?
O5 Eu2 N2 78.30(10) . 3_666 ?
O5 Eu2 O6A 143.1(2) . 1_554 ?
O5 Eu2 O7A 150.5(4) . 1_554 ?
O5 Eu2 O9A 129.5(2) . . ?
O6 Eu2 O7 51.9(3) 1_554 1_554 ?
O6 Eu2 O8 122.7(5) 1_554 . ?
O6 Eu2 O9 73.2(5) 1_554 . ?
O6 Eu2 O10 67.5(3) 1_554 1_455 ?
O6 Eu2 O11 89.0(5) 1_554 1_455 ?
O6 Eu2 N2 133.5(3) 1_554 3_666 ?
O6 Eu2 O6A 14.2(2) 1_554 1_554 ?
O6 Eu2 O7A 44.7(3) 1_554 1_554 ?
O7 Eu2 O10 96.5(5) 1_554 1_455 ?
O8 Eu2 O7 116.2(5) . 1_554 ?
O8 Eu2 O10 144.92(11) . 1_455 ?
O8 Eu2 N2 75.02(12) . 3_666 ?
O9 Eu2 O7 71.6(6) . 1_554 ?
O9 Eu2 O8 53.0(2) . . ?
O9 Eu2 O10 136.8(2) . 1_455 ?
O9 Eu2 O11 146.0(2) . 1_455 ?
O9 Eu2 N2 95.1(3) . 3_666 ?
O9 Eu2 O7A 73.9(4) . 1_554 ?
O11 Eu2 O7 74.6(5) 1_455 1_554 ?
O11 Eu2 O8 147.03(10) 1_455 . ?
O11 Eu2 O10 51.05(9) 1_455 1_455 ?
O11 Eu2 N2 76.17(10) 1_455 3_666 ?
O11 Eu2 O7A 73.2(4) 1_455 1_554 ?
N2 Eu2 O7 81.6(4) 3_666 1_554 ?
N2 Eu2 O10 124.90(10) 3_666 1_455 ?
O6A Eu2 O8 108.9(4) 1_554 . ?
O6A Eu2 O7A 52.8(3) 1_554 1_554 ?
O7A Eu2 O8 121.7(4) 1_554 . ?
O9A Eu2 O8 49.9(2) . . ?
O9A Eu2 O7A 72.2(4) . 1_554 ?
C1 O1 Eu1 92.4(3) . . ?
C1 O1 Eu1 92.4(3) 4_565 . ?
C1 O1 C1 0.0(4) 4_565 . ?
C1 O2 Eu1 94.7(3) . . ?
C1 O2 Eu1 94.7(3) 4_565 . ?
C1 O2 C1 0.0(4) 4_565 . ?
Eu1 O3 Eu1 0.000(9) 4_465 1_455 ?
Eu2 O3 Eu1 111.07(9) 4_465 4_465 ?
Eu2 O3 Eu1 111.07(9) 4_465 1_455 ?
C13 O3 Eu1 95.1(2) . 4_465 ?
C13 O3 Eu1 95.1(2) . 1_455 ?
C13 O3 Eu2 152.2(2) . 4_465 ?
C14 O4 Eu1 148(3) . . ?
C14 O5 Eu2 134.1(10) . . ?
C14A O5 Eu2 134.9(8) . . ?
C26 O6 Eu2 94.3(9) . 1_556 ?
C26 O7 Eu2 89.7(9) . 1_556 ?
C27 O8 Eu2 91.9(3) . . ?
C27 O9 Eu2 91.9(5) . . ?
Eu1 O10 Eu2 109.75(9) 1_655 1_655 ?
C39 O10 Eu1 148.5(2) . 1_655 ?
C39 O10 Eu2 91.4(2) . 1_655 ?
C39 O11 Eu2 96.5(2) . 1_655 ?
Eu1 O12 H12 104.99(5) . 4_565 ?
Eu1 O12 H12 105.0 . . ?
H12 O12 H12 110.5 . 4_565 ?
H13A O13 H13A 126.1 . 4_565 ?
H13A O13 H13B 103.7 . . ?
H13B O13 H13A 103.7 . 4_565 ?
C10 N1 C11 117.8(10) . . ?
C23 N2 Eu2 124.5(2) . 3_666 ?
C23 N2 C24 116.6(3) . . ?
C24 N2 Eu2 118.6(3) . 3_666 ?
C36 N3 H3 121.7 . . ?
C37 N3 H3 121.7 . . ?
C37 N3 C36 116.6(11) . . ?
C36A N3A H3A 121.9 . . ?
C37A N3A H3A 121.9 . . ?
C37A N3A C36A 116.1(10) . . ?
O1 C1 O2 120.2(5) . . ?
O1 C1 C2 120.0(5) . . ?
O2 C1 C2 119.8(5) . . ?
C1 C1 O1 0(10) 4_565 . ?
C1 C1 O2 0(10) 4_565 . ?
C1 C1 C2 0(10) 4_565 . ?
C1 C2 C1 0.0(4) 4_565 . ?
C3 C2 C1 118.3(5) . 4_565 ?
C3 C2 C1 118.3(5) . . ?
C7 C2 C1 122.0(5) . . ?
C7 C2 C1 122.0(5) . 4_565 ?
C7 C2 C3 119.5(5) . . ?
C2 C3 H3B 119.7 . . ?
C4 C3 C2 120.5(7) . . ?
C4 C3 H3B 119.7 . . ?
C3 C4 C5 117.5(6) . . ?
C3 C4 C8 118.9(7) . . ?
C5 C4 C8 123.3(6) . . ?
C4 C5 C13 121.2(5) . . ?
C6 C5 C4 120.9(5) . . ?
C6 C5 C13 117.6(5) . . ?
C5 C6 H6 119.9 . . ?
C5 C6 C7 120.2(6) . . ?
C7 C6 H6 119.9 . . ?
C2 C7 C6 120.8(6) . . ?
C2 C7 H7 119.6 . . ?
C6 C7 H7 119.6 . . ?
C9 C8 C4 125.7(13) . . ?
C9 C8 C12 113.6(13) . . ?
C12 C8 C4 120.7(9) . . ?
C8 C9 H9 117.4 . . ?
C8 C9 C10 125(2) . . ?
C10 C9 H9 117.4 . . ?
N1 C10 C9 122.3(15) . . ?
N1 C10 H10 118.8 . . ?
C9 C10 H10 118.8 . . ?
N1 C11 H11 119.4 . . ?
N1 C11 C12 121.2(13) . . ?
C12 C11 H11 119.4 . . ?
C8 C12 H12A 120.4 . . ?
C11 C12 C8 119.3(12) . . ?
C11 C12 H12A 120.4 . . ?
O3 C13 O3 120.2(4) . 4_565 ?
O3 C13 C5 119.9(2) 4_565 . ?
O3 C13 C5 119.9(2) . . ?
O4 C14 O5 125(2) . . ?
O4 C14 C15 118(2) . . ?
O5 C14 C15 116.9(16) . . ?
C16 C15 C14 120.9(15) . . ?
C20 C15 C14 120.3(12) . . ?
C20 C15 C16 118.6(13) . . ?
C15 C16 H16 119.5 . . ?
C15 C16 C17 121.0(8) . . ?
C17 C16 H16 119.5 . . ?
C17 C16 H16A 119.1 . . ?
C15A C16 H16A 119.1 . . ?
C15A C16 C17 121.7(7) . . ?
C16 C17 C21 116.9(3) . . ?
C16 C17 C18A 116.6(6) . . ?
C18 C17 C16 120.3(7) . . ?
C18 C17 C21 121.9(7) . . ?
C18A C17 C21 126.0(5) . . ?
C17 C18 C19 117.7(11) . . ?
C17 C18 C26 123.9(13) . . ?
C19 C18 C26 118.1(11) . . ?
C18 C19 H19 119.4 . . ?
C20 C19 C18 121.3(10) . . ?
C20 C19 H19 119.4 . . ?
C15 C20 C19 121.0(11) . . ?
C15 C20 H20 119.5 . . ?
C19 C20 H20 119.5 . . ?
C22 C21 C17 123.8(3) . . ?
C25 C21 C17 119.0(3) . . ?
C25 C21 C22 117.2(3) . . ?
C21 C22 H22 120.5 . . ?
C23 C22 C21 119.1(4) . . ?
C23 C22 H22 120.5 . . ?
N2 C23 C22 124.0(3) . . ?
N2 C23 H23 118.0 . . ?
C22 C23 H23 118.0 . . ?
N2 C24 H24 118.4 . . ?
N2 C24 C25 123.1(4) . . ?
C25 C24 H24 118.4 . . ?
C21 C25 H25 120.1 . . ?
C24 C25 C21 119.9(4) . . ?
C24 C25 H25 120.1 . . ?
O6 C26 C18 114.2(12) . . ?
O7 C26 O6 121.9(13) . . ?
O7 C26 C18 123.9(11) . . ?
O8 C27 O9 119.1(6) . . ?
O8 C27 C28 121.4(4) . . ?
O9 C27 C28 117.1(6) . . ?
O9A C27 O8 116.6(6) . . ?
O9A C27 C28 120.0(6) . . ?
C27 C28 C29 114.5(5) . . ?
C29A C28 C27 121.2(5) . . ?
C29A C28 C33A 118.0(5) . . ?
C33 C28 C27 126.7(6) . . ?
C33 C28 C29 118.6(6) . . ?
C33A C28 C27 119.7(5) . . ?
C28 C29 H29 121.1 . . ?
C30 C29 C28 117.8(8) . . ?
C30 C29 H29 121.1 . . ?
C28 C29A H29A 118.0 . . ?
C28 C29A C30A 124.1(7) . . ?
C30A C29A H29A 118.0 . . ?
C29 C30 C31 115.4(8) . . ?
C29 C30 C34 119.6(9) . . ?
C34 C30 C31 124.9(7) . . ?
C29A C30A C31 118.4(6) . . ?
C29A C30A C34A 118.6(7) . . ?
C31 C30A C34A 122.8(6) . . ?
C30A C31 C32A 118.3(5) . . ?
C30A C31 C39 125.0(4) . . ?
C32 C31 C30 119.4(6) . . ?
C32 C31 C39 123.0(5) . . ?
C32A C31 C39 115.1(4) . . ?
C39 C31 C30 117.3(4) . . ?
C31 C32 H32 118.3 . . ?
C31 C32 C33 123.3(9) . . ?
C33 C32 H32 118.3 . . ?
C31 C32A H32A 120.0 . . ?
C33A C32A C31 119.9(7) . . ?
C33A C32A H32A 120.0 . . ?
C28 C33 C32 125.3(10) . . ?
C28 C33 H33 117.3 . . ?
C32 C33 H33 117.3 . . ?
C28 C33A H33A 121.3 . . ?
C32A C33A C28 117.4(7) . . ?
C32A C33A H33A 121.3 . . ?
C35 C34 C30 120.5(10) . . ?
C38 C34 C30 122.3(12) . . ?
C38 C34 C35 117.1(11) . . ?
C35A C34A C30A 117.7(9) . . ?
C38A C34A C30A 122.0(10) . . ?
C38A C34A C35A 120.3(9) . . ?
C34 C35 H35 120.2 . . ?
C34 C35 C36 119.5(12) . . ?
C36 C35 H35 120.2 . . ?
C34A C35A H35A 122.7 . . ?
C36A C35A C34A 114.6(11) . . ?
C36A C35A H35A 122.7 . . ?
N3 C36 C35 122.8(14) . . ?
N3 C36 H36 118.6 . . ?
C35 C36 H36 118.6 . . ?
N3A C36A H36A 116.9 . . ?
C35A C36A N3A 126.1(12) . . ?
C35A C36A H36A 116.9 . . ?
N3 C37 H37 119.1 . . ?
N3 C37 C38 121.9(13) . . ?
C38 C37 H37 119.1 . . ?
N3A C37A H37A 118.2 . . ?
N3A C37A C38A 123.6(11) . . ?
C38A C37A H37A 118.2 . . ?
C34 C38 C37 121.6(14) . . ?
C34 C38 H38 119.2 . . ?
C37 C38 H38 119.2 . . ?
C34A C38A H38A 120.7 . . ?
C37A C38A C34A 118.5(12) . . ?
C37A C38A H38A 120.7 . . ?
O10 C39 Eu2 62.75(18) . 1_655 ?
O10 C39 C31 119.8(3) . . ?
O11 C39 Eu2 58.27(18) . 1_655 ?
O11 C39 O10 121.0(3) . . ?
O11 C39 C31 119.2(3) . . ?
C31 C39 Eu2 175.0(3) . 1_655 ?
H14A O14 H14B 104.4 . . ?
C14A O4A Eu1 145.0(19) . . ?
O5 C14A O4A 126.7(18) . . ?
O5 C14A C15A 117.7(14) . . ?
O4A C14A C15A 115.3(16) . . ?
C16 C15A C14A 121.2(13) . . ?
C16 C15A C20A 120.7(11) . . ?
C20A C15A C14A 118.0(10) . . ?
C17 C18A C26A 124.5(9) . . ?
C19A C18A C17 119.7(9) . . ?
C19A C18A C26A 115.5(8) . . ?
C18A C19A H19A 118.7 . . ?
C20A C19A C18A 122.6(9) . . ?
C20A C19A H19A 118.7 . . ?
C15A C20A H20A 120.8 . . ?
C19A C20A C15A 118.5(10) . . ?
C19A C20A H20A 120.8 . . ?
O6A C26A C18A 116.8(8) . . ?
O7A C26A O6A 120.5(9) . . ?
O7A C26A C18A 122.6(9) . . ?
C27 O9A Eu2 99.5(6) . . ?
H15A O15 H15B 104.5 . . ?
H16B O16 H16C 104.5 . . ?

loop_
_geom_bond_atom_site_label_1
_geom_bond_atom_site_label_2
_geom_bond_distance
_geom_bond_site_symmetry_2
_geom_bond_publ_flag
Eu1 O1 2.435(4) . ?
Eu1 O2 2.384(4) . ?
Eu1 O3 2.600(2) 4_665 ?
Eu1 O3 2.600(2) 1_655 ?
Eu1 O4 2.35(3) 4_565 ?
Eu1 O4 2.35(3) . ?
Eu1 O10 2.461(3) 1_455 ?
Eu1 O10 2.461(3) 4_465 ?
Eu1 O12 2.459(3) . ?
Eu1 H12 2.816(3) 4_565 ?
Eu1 H12 2.8158 . ?
Eu1 C13 2.985(5) 1_655 ?
Eu1 O4A 2.37(2) . ?
Eu1 O4A 2.37(2) 4_565 ?
Eu2 O3 2.406(2) 4_665 ?
Eu2 O5 2.356(2) . ?
Eu2 O6 2.434(10) 1_554 ?
Eu2 O7 2.564(18) 1_554 ?
Eu2 O8 2.529(3) . ?
Eu2 O9 2.464(11) . ?
Eu2 O10 2.586(3) 1_455 ?
Eu2 O11 2.490(3) 1_455 ?
Eu2 N2 2.535(3) 3_666 ?
Eu2 O6A 2.449(8) 1_554 ?
Eu2 O7A 2.491(14) 1_554 ?
Eu2 O9A 2.388(9) . ?
O1 C1 1.230(7) . ?
O1 C1 1.230(7) 4_565 ?
O2 C1 1.238(7) 4_565 ?
O2 C1 1.238(7) . ?
O3 C13 1.253(3) . ?
O4 C14 1.232(15) . ?
O5 C14 1.274(15) . ?
O5 C14A 1.253(12) . ?
O6 C26 1.282(13) . ?
O7 C26 1.224(14) . ?
O8 C27 1.232(6) . ?
O9 C27 1.353(11) . ?
O10 C39 1.269(4) . ?
O11 C39 1.247(4) . ?
O12 H12 0.8759 . ?
O12 H12 0.8759 4_565 ?
O13 H13A 0.8501 . ?
O13 H13A 0.8501 4_565 ?
O13 H13B 0.8418 . ?
N1 C10 1.232(16) . ?
N1 C11 1.350(17) . ?
N2 C23 1.336(5) . ?
N2 C24 1.344(5) . ?
N3 H3 0.8600 . ?
N3 C36 1.339(17) . ?
N3 C37 1.339(18) . ?
N3A H3A 0.8600 . ?
N3A C36A 1.370(15) . ?
N3A C37A 1.369(16) . ?
C1 C1 0.000(13) 4_565 ?
C1 C2 1.500(7) . ?
C2 C3 1.417(9) . ?
C2 C7 1.350(9) . ?
C3 H3B 0.9300 . ?
C3 C4 1.392(9) . ?
C4 C5 1.421(8) . ?
C4 C8 1.489(11) . ?
C5 C6 1.361(8) . ?
C5 C13 1.496(6) . ?
C6 H6 0.9300 . ?
C6 C7 1.393(8) . ?
C7 H7 0.9300 . ?
C8 C9 1.28(2) . ?
C8 C12 1.407(17) . ?
C9 H9 0.9300 . ?
C9 C10 1.368(13) . ?
C10 H10 0.9300 . ?
C11 H11 0.9300 . ?
C11 C12 1.378(14) . ?
C12 H12A 0.9300 . ?
C14 C15 1.517(17) . ?
C15 C16 1.387(16) . ?
C15 C20 1.369(17) . ?
C16 H16 0.9300 . ?
C16 H16A 0.9300 . ?
C16 C17 1.400(5) . ?
C16 C15A 1.400(13) . ?
C17 C18 1.389(14) . ?
C17 C21 1.485(5) . ?
C17 C18A 1.448(11) . ?
C18 C19 1.399(15) . ?
C18 C26 1.521(17) . ?
C19 H19 0.9300 . ?
C19 C20 1.384(11) . ?
C20 H20 0.9300 . ?
C21 C22 1.392(5) . ?
C21 C25 1.388(5) . ?
C22 H22 0.9300 . ?
C22 C23 1.379(5) . ?
C23 H23 0.9300 . ?
C24 H24 0.9300 . ?
C24 C25 1.378(6) . ?
C25 H25 0.9300 . ?
C27 C28 1.501(5) . ?
C27 O9A 1.212(9) . ?
C28 C29 1.575(11) . ?
C28 C29A 1.302(9) . ?
C28 C33 1.170(11) . ?
C28 C33A 1.472(9) . ?
C29 H29 0.9300 . ?
C29 C30 1.388(11) . ?
C29A H29A 0.9300 . ?
C29A C30A 1.388(9) . ?
C30 C31 1.530(10) . ?
C30 C34 1.484(14) . ?
C30A C31 1.387(8) . ?
C30A C34A 1.497(11) . ?
C31 C32 1.260(10) . ?
C31 C32A 1.436(9) . ?
C31 C39 1.501(5) . ?
C32 H32 0.9300 . ?
C32 C33 1.409(12) . ?
C32A H32A 0.9300 . ?
C32A C33A 1.383(10) . ?
C33 H33 0.9300 . ?
C33A H33A 0.9300 . ?
C34 C35 1.363(18) . ?
C34 C38 1.359(17) . ?
C34A C35A 1.462(15) . ?
C34A C38A 1.392(15) . ?
C35 H35 0.9300 . ?
C35 C36 1.389(16) . ?
C35A H35A 0.9300 . ?
C35A C36A 1.364(14) . ?
C36 H36 0.9300 . ?
C36A H36A 0.9300 . ?
C37 H37 0.9300 . ?
C37 C38 1.369(17) . ?
C37A H37A 0.9300 . ?
C37A C38A 1.373(15) . ?
C38 H38 0.9300 . ?
C38A H38A 0.9300 . ?
O14 H14A 0.8507 . ?
O14 H14B 0.8503 . ?
O4A C14A 1.254(12) . ?
O6A C26A 1.282(11) . ?
O7A C26A 1.250(11) . ?
C14A C15A 1.495(14) . ?
C15A C20A 1.405(14) . ?
C18A C19A 1.401(12) . ?
C18A C26A 1.497(12) . ?
C19A H19A 0.9300 . ?
C19A C20A 1.360(11) . ?
C20A H20A 0.9300 . ?
O15 H15A 0.8501 . ?
O15 H15B 0.8500 . ?
O16 H16B 0.8500 . ?
O16 H16C 0.8500 . ?

loop_
_geom_hbond_atom_site_label_D
_geom_hbond_atom_site_label_H
_geom_hbond_atom_site_label_A
_geom_hbond_distance_DH
_geom_hbond_distance_HA
_geom_hbond_distance_DA
_geom_hbond_angle_DHA
_geom_hbond_site_symmetry_A
_geom_hbond_publ_flag
O12 H12 O6 0.88 1.92 2.777(10) 165.4 1_554 yes
O12 H12 O6A 0.88 1.90 2.778(9) 176.1 1_554 yes
O13 H13A O16 0.85 1.76 2.35(3) 124.7 4_565 yes
O13 H13B O2 0.84 2.02 2.831(12) 162.5 . yes
C22 H22 O9A 0.93 2.31 3.128(9) 146.2 1_556 yes
O14 H14B O9 0.85 2.30 3.143(15) 174.1 . yes
O15 H15B O7 0.85 1.89 2.71(3) 161.9 . yes
O15 H15B O7A 0.85 2.01 2.83(2) 164.9 . yes

loop_
_geom_torsion_atom_site_label_1
_geom_torsion_atom_site_label_2
_geom_torsion_atom_site_label_3
_geom_torsion_atom_site_label_4
_geom_torsion
_geom_torsion_site_symmetry_1
_geom_torsion_site_symmetry_2
_geom_torsion_site_symmetry_3
_geom_torsion_site_symmetry_4
_geom_torsion_publ_flag
Eu1 O1 C1 O2 0.000(1) . . . . ?
Eu1 O1 C1 C1 0(100) . . . 4_565 ?
Eu1 O1 C1 C2 180.000(0) . . . . ?
Eu1 O2 C1 O1 0.000(0) . . . . ?
Eu1 O2 C1 C1 0.00(13) . . . 4_565 ?
Eu1 O2 C1 C2 180.000(0) . . . . ?
Eu1 O3 C13 O3 -4.8(5) 4_465 . . 4_565 ?
Eu1 O3 C13 O3 -4.8(5) 1_455 . . 4_565 ?
Eu1 O3 C13 C5 176.3(4) 1_455 . . . ?
Eu1 O3 C13 C5 176.3(4) 4_465 . . . ?
Eu1 O4 C14 O5 2(5) . . . . ?
Eu1 O4 C14 C15 -171(2) . . . . ?
Eu1 O10 C39 Eu2 133.4(4) 1_655 . . 1_655 ?
Eu1 O10 C39 O11 136.4(4) 1_655 . . . ?
Eu1 O10 C39 C31 -41.6(6) 1_655 . . . ?
Eu1 O4A C14A O5 0(4) . . . . ?
Eu1 O4A C14A C15A 173.7(19) . . . . ?
Eu2 O3 C13 O3 155.9(2) 4_465 . . 4_565 ?
Eu2 O3 C13 C5 -23.0(8) 4_465 . . . ?
Eu2 O5 C14 O4 13(3) . . . . ?
Eu2 O5 C14 C15 -174.2(10) . . . . ?
Eu2 O5 C14A O4A -10(3) . . . . ?
Eu2 O5 C14A C15A 176.9(9) . . . . ?
Eu2 O6 C26 O7 -15.5(17) 1_556 . . . ?
Eu2 O6 C26 C18 165.5(13) 1_556 . . . ?
Eu2 O7 C26 O6 14.7(16) 1_556 . . . ?
Eu2 O7 C26 C18 -166.4(15) 1_556 . . . ?
Eu2 O8 C27 O9 -20.1(6) . . . . ?
Eu2 O8 C27 C28 178.0(4) . . . . ?
Eu2 O8 C27 O9A 14.0(7) . . . . ?
Eu2 O9 C27 O8 20.7(6) . . . . ?
Eu2 O9 C27 C28 -176.6(3) . . . . ?
Eu2 O10 C39 O11 3.0(4) 1_655 . . . ?
Eu2 O10 C39 C31 -175.1(3) 1_655 . . . ?
Eu2 O11 C39 O10 -3.1(4) 1_655 . . . ?
Eu2 O11 C39 C31 175.0(3) 1_655 . . . ?
Eu2 N2 C23 C22 171.7(3) 3_666 . . . ?
Eu2 N2 C24 C25 -171.0(4) 3_666 . . . ?
Eu2 O6A C26A O7A -11.2(13) 1_556 . . . ?
Eu2 O6A C26A C18A 165.4(11) 1_556 . . . ?
Eu2 O7A C26A O6A 11.0(13) 1_556 . . . ?
Eu2 O7A C26A C18A -165.4(13) 1_556 . . . ?
O1 C1 C2 C1 0(100) . . . 4_565 ?
O1 C1 C2 C3 -157.4(4) . . . . ?
O1 C1 C2 C7 16.5(4) . . . . ?
O2 C1 C2 C1 0(100) . . . 4_565 ?
O2 C1 C2 C3 22.6(4) . . . . ?
O2 C1 C2 C7 -163.5(4) . . . . ?
O4 C14 C15 C16 174(2) . . . . ?
O4 C14 C15 C20 -1(3) . . . . ?
O5 C14 C15 C16 1(3) . . . . ?
O5 C14 C15 C20 -174.1(16) . . . . ?
O5 C14A C15A C16 4(2) . . . . ?
O5 C14A C15A C20A -178.7(13) . . . . ?
O8 C27 C28 C29 152.4(5) . . . . ?
O8 C27 C28 C29A -153.5(6) . . . . ?
O8 C27 C28 C33 -22.3(10) . . . . ?
O8 C27 C28 C33A 14.7(8) . . . . ?
O8 C27 O9A Eu2 -15.1(7) . . . . ?
O9 C27 C28 C29 -9.9(8) . . . . ?
O9 C27 C28 C33 175.5(9) . . . . ?
N1 C11 C12 C8 -0.4(19) . . . . ?
N2 C24 C25 C21 -1.0(7) . . . . ?
N3 C37 C38 C34 2(2) . . . . ?
N3A C37A C38A C34A 2.4(19) . . . . ?
C1 O1 C1 O2 0(100) 4_565 . . . ?
C1 O1 C1 C2 0(36) 4_565 . . . ?
C1 O2 C1 O1 0(100) 4_565 . . . ?
C1 O2 C1 C2 0(100) 4_565 . . . ?
C1 C1 C2 C3 0(12) 4_565 . . . ?
C1 C1 C2 C7 0(13) 4_565 . . . ?
C1 C2 C3 C4 -178.4(6) . . . . ?
C1 C2 C3 C4 -178.4(6) 4_565 . . . ?
C1 C2 C7 C6 178.2(5) . . . . ?
C1 C2 C7 C6 178.2(5) 4_565 . . . ?
C2 C3 C4 C5 -1.8(10) . . . . ?
C2 C3 C4 C8 172.8(8) . . . . ?
C3 C2 C7 C6 -7.9(9) . . . . ?
C3 C4 C5 C6 -3.7(9) . . . . ?
C3 C4 C5 C13 -177.8(5) . . . . ?
C3 C4 C8 C9 -130.3(13) . . . . ?
C3 C4 C8 C12 51.4(13) . . . . ?
C4 C5 C6 C7 3.4(8) . . . . ?
C4 C5 C13 O3 -113.3(5) . . . . ?
C4 C5 C13 O3 67.9(6) . . . 4_565 ?
C4 C8 C9 C10 173.8(13) . . . . ?
C4 C8 C12 C11 -176.1(10) . . . . ?
C5 C4 C8 C9 43.9(16) . . . . ?
C5 C4 C8 C12 -134.3(9) . . . . ?
C5 C6 C7 C2 2.5(9) . . . . ?
C6 C5 C13 O3 72.5(5) . . . . ?
C6 C5 C13 O3 -106.4(4) . . . 4_565 ?
C7 C2 C3 C4 7.5(9) . . . . ?
C8 C4 C5 C6 -178.0(7) . . . . ?
C8 C4 C5 C13 7.9(9) . . . . ?
C8 C9 C10 N1 5(3) . . . . ?
C9 C8 C12 C11 5.5(17) . . . . ?
C10 N1 C11 C12 -3.0(19) . . . . ?
C11 N1 C10 C9 1(2) . . . . ?
C12 C8 C9 C10 -8(2) . . . . ?
C13 C5 C6 C7 177.7(5) . . . . ?
C14 C15 C16 C17 -178.8(13) . . . . ?
C14 C15 C20 C19 177.3(14) . . . . ?
C15 C16 C17 C18 1.6(14) . . . . ?
C15 C16 C17 C21 -167.8(12) . . . . ?
C16 C15 C20 C19 2(2) . . . . ?
C16 C17 C18 C19 2.1(16) . . . . ?
C16 C17 C18 C26 175.6(10) . . . . ?
C16 C17 C21 C22 -132.3(4) . . . . ?
C16 C17 C21 C25 46.5(5) . . . . ?
C16 C17 C18A C19A -3.9(13) . . . . ?
C16 C17 C18A C26A -176.9(11) . . . . ?
C16 C15A C20A C19A -5(2) . . . . ?
C17 C16 C15A C14A 179.2(11) . . . . ?
C17 C16 C15A C20A 2.2(18) . . . . ?
C17 C18 C19 C20 -3.6(18) . . . . ?
C17 C18 C26 O6 -150.4(13) . . . . ?
C17 C18 C26 O7 31(2) . . . . ?
C17 C21 C22 C23 -178.2(4) . . . . ?
C17 C21 C25 C24 179.1(4) . . . . ?
C17 C18A C19A C20A 0.7(17) . . . . ?
C17 C18A C26A Eu2 -81(3) . . . 1_556 ?
C17 C18A C26A O6A -152.2(11) . . . . ?
C17 C18A C26A O7A 24(2) . . . . ?
C18 C17 C21 C22 58.5(11) . . . . ?
C18 C17 C21 C25 -122.8(10) . . . . ?
C18 C19 C20 C15 1.5(19) . . . . ?
C19 C18 C26 O6 23(2) . . . . ?
C19 C18 C26 O7 -155.9(17) . . . . ?
C20 C15 C16 C17 -4(2) . . . . ?
C21 C17 C18 C19 171.0(9) . . . . ?
C21 C17 C18 C26 -15.5(18) . . . . ?
C21 C17 C18A C19A -175.2(9) . . . . ?
C21 C17 C18A C26A 11.8(18) . . . . ?
C21 C22 C23 N2 -1.2(6) . . . . ?
C22 C21 C25 C24 -2.0(6) . . . . ?
C23 N2 C24 C25 2.8(7) . . . . ?
C24 N2 C23 C22 -1.8(6) . . . . ?
C25 C21 C22 C23 3.0(6) . . . . ?
C26 C18 C19 C20 -177.5(12) . . . . ?
C27 C28 C29 C30 -176.3(7) . . . . ?
C27 C28 C29A C30A -174.5(7) . . . . ?
C27 C28 C33 C32 176.1(9) . . . . ?
C27 C28 C33A C32A 173.4(6) . . . . ?
C28 C27 O9A Eu2 -179.2(4) . . . . ?
C28 C29 C30 C31 -1.4(11) . . . . ?
C28 C29 C30 C34 -177.9(8) . . . . ?
C28 C29A C30A C31 -0.7(12) . . . . ?
C28 C29A C30A C34A 173.4(8) . . . . ?
C29 C28 C33 C32 1.6(16) . . . . ?
C29 C30 C31 C32 3.8(11) . . . . ?
C29 C30 C31 C39 177.4(6) . . . . ?
C29 C30 C34 C35 -48.7(15) . . . . ?
C29 C30 C34 C38 128.5(12) . . . . ?
C29A C28 C33A C32A -18.0(11) . . . . ?
C29A C30A C31 C32A -14.6(10) . . . . ?
C29A C30A C31 C39 -179.6(6) . . . . ?
C29A C30A C34A C35A 46.2(13) . . . . ?
C29A C30A C34A C38A -132.4(11) . . . . ?
C30 C31 C32 C33 -3.7(14) . . . . ?
C30 C31 C39 O10 -65.7(6) . . . . ?
C30 C31 C39 O11 116.1(5) . . . . ?
C30 C34 C35 C36 176.0(11) . . . . ?
C30 C34 C38 C37 -175.2(11) . . . . ?
C30A C31 C32A C33A 12.8(11) . . . . ?
C30A C31 C39 O10 -123.2(6) . . . . ?
C30A C31 C39 O11 58.7(7) . . . . ?
C30A C34A C35A C36A -172.8(10) . . . . ?
C30A C34A C38A C37A 175.9(10) . . . . ?
C31 C30 C34 C35 135.1(11) . . . . ?
C31 C30 C34 C38 -47.7(16) . . . . ?
C31 C30A C34A C35A -140.0(9) . . . . ?
C31 C30A C34A C38A 41.4(14) . . . . ?
C31 C32 C33 C28 0.9(19) . . . . ?
C31 C32A C33A C28 3.2(11) . . . . ?
C32 C31 C39 O10 107.6(8) . . . . ?
C32 C31 C39 O11 -70.5(8) . . . . ?
C32A C31 C39 O10 71.4(6) . . . . ?
C32A C31 C39 O11 -106.7(5) . . . . ?
C33 C28 C29 C30 -1.2(12) . . . . ?
C33A C28 C29A C30A 17.1(12) . . . . ?
C34 C30 C31 C32 -179.9(10) . . . . ?
C34 C30 C31 C39 -6.2(11) . . . . ?
C34 C35 C36 N3 -4(2) . . . . ?
C34A C30A C31 C32A 171.6(8) . . . . ?
C34A C30A C31 C39 6.6(11) . . . . ?
C34A C35A C36A N3A -9.5(18) . . . . ?
C35 C34 C38 C37 2(2) . . . . ?
C35A C34A C38A C37A -2.7(17) . . . . ?
C36 N3 C37 C38 -7(2) . . . . ?
C36A N3A C37A C38A -5.2(18) . . . . ?
C37 N3 C36 C35 8(2) . . . . ?
C37A N3A C36A C35A 9.3(19) . . . . ?
C38 C34 C35 C36 -1.4(19) . . . . ?
C38A C34A C35A C36A 5.8(16) . . . . ?
C39 C31 C32 C33 -177.0(8) . . . . ?
C39 C31 C32A C33A 179.2(6) . . . . ?
O4A C14A C15A C16 -170.0(16) . . . . ?
O4A C14A C15A C20A 7(2) . . . . ?
C14A C15A C20A C19A 177.5(13) . . . . ?
C15A C16 C17 C21 174.5(10) . . . . ?
C15A C16 C17 C18A 2.4(11) . . . . ?
C18A C17 C21 C22 39.0(10) . . . . ?
C18A C17 C21 C25 -142.2(9) . . . . ?
C18A C19A C20A C15A 3.9(18) . . . . ?
C19A C18A C26A Eu2 106(3) . . . 1_556 ?
C19A C18A C26A O6A 34.5(18) . . . . ?
C19A C18A C26A O7A -149.0(13) . . . . ?
C26A C18A C19A C20A 174.4(11) . . . . ?
O9A C27 C28 C29A 9.9(10) . . . . ?
O9A C27 C28 C33A 178.1(8) . . . . ?

loop_
_platon_squeeze_void_nr
_platon_squeeze_void_average_x
_platon_squeeze_void_average_y
_platon_squeeze_void_average_z
_platon_squeeze_void_volume
_platon_squeeze_void_count_electrons
_platon_squeeze_void_content
1 0.000 0.000 0.500 167 17 ' '
2 0.000 0.500 0.500 167 17 ' '
